data_1575141
loop_
_publ_author_name
'Bouley, Bailey S.'
'Bae, Dae Young'
'Chakrabarti, Sagnik'
'Rosen, Mari'
'Kennedy, Robert D.'
'Mirica, Liviu M.'

_publ_section_title
;
 Insights into the mechanism of active catalyst generation for the
 Pd<sup>II</sup>(acac)<sub>2</sub>/PPh<sub>3</sub> system in the context
 of telomerization of 1,3-butadiene.
;
_journal_issue 34
_journal_name_full 'Chemical science'
_journal_page_first 15486
_journal_page_last 15498
_journal_paper_doi 10.1039/d5sc02171e
_journal_volume 16
_journal_year 2025
_chemical_formula_moiety 'C40 H36 O4 P2 Pd, H2 O'
_chemical_formula_sum 'C40 H38 O5 P2 Pd'
_chemical_formula_weight 767.04
_space_group_crystal_system orthorhombic
_space_group_IT_number 19
_space_group_name_Hall 'P 2ac 2ab'
_space_group_name_H-M_alt 'P 21 21 21'
_atom_sites_solution_hydrogens mixed
_atom_sites_solution_primary dual
_audit_creation_date 2024-01-15
_audit_creation_method
;
Olex2 1.5
(compiled 2023.08.24 svn.re1ec1418 for OlexSys, GUI svn.r6817)
;
_audit_update_record
;
2024-08-09 deposited with the CCDC.	2025-07-21 downloaded from the CCDC.
;
_cell_angle_alpha 90
_cell_angle_beta 90
_cell_angle_gamma 90
_cell_formula_units_Z 8
_cell_length_a 18.7562(10)
_cell_length_b 10.3796(6)
_cell_length_c 34.981(2)
_cell_measurement_reflns_used 8205
_cell_measurement_temperature 100.0
_cell_measurement_theta_max 25.31
_cell_measurement_theta_min 2.28
_cell_volume 6810.2(7)
_computing_cell_refinement 'SAINT V8.38A (Bruker, 2018)'
_computing_data_reduction 'SAINT V8.38A (Bruker, 2018)'
_computing_molecular_graphics 'Olex2 1.5 (Dolomanov et al., 2009)'
_computing_publication_material 'Olex2 1.5 (Dolomanov et al., 2009)'
_computing_structure_refinement 'SHELXL 2018/3 (Sheldrick, 2015)'
_computing_structure_solution 'SHELXT 2018/2 (Sheldrick, 2018)'
_diffrn_ambient_temperature 100.0
_diffrn_measured_fraction_theta_full 0.999
_diffrn_measured_fraction_theta_max 0.992
_diffrn_measurement_device_type 'Bruker APEX-II CCD'
_diffrn_measurement_method '\f and \w scans'
_diffrn_radiation_type MoK\a
_diffrn_radiation_wavelength 0.71073
_diffrn_reflns_av_R_equivalents 0.1745
_diffrn_reflns_av_unetI/netI 0.1297
_diffrn_reflns_Laue_measured_fraction_full 0.999
_diffrn_reflns_Laue_measured_fraction_max 0.992
_diffrn_reflns_limit_h_max 21
_diffrn_reflns_limit_h_min -22
_diffrn_reflns_limit_k_max 12
_diffrn_reflns_limit_k_min -12
_diffrn_reflns_limit_l_max 42
_diffrn_reflns_limit_l_min -41
_diffrn_reflns_number 64543
_diffrn_reflns_point_group_measured_fraction_full 0.999
_diffrn_reflns_point_group_measured_fraction_max 0.991
_diffrn_reflns_theta_full 25.242
_diffrn_reflns_theta_max 25.481
_diffrn_reflns_theta_min 2.047
_diffrn_source_current 1.0
_diffrn_source_power 0.05
_diffrn_source_voltage 50.0
_diffrn_standards_number 0
_exptl_absorpt_coefficient_mu 0.684
_exptl_absorpt_correction_T_max 0.7452
_exptl_absorpt_correction_T_min 0.4926
_exptl_absorpt_correction_type multi-scan
_exptl_absorpt_process_details
;
SADABS-2016/2 (Bruker,2016/2) was used for absorption correction.
wR2(int) was 0.1450 before and 0.0875 after correction.
The Ratio of minimum to maximum transmission is 0.6610.
The \l/2 correction factor is Not present.
;
_exptl_crystal_colour colourless
_exptl_crystal_colour_primary colourless
_exptl_crystal_density_diffrn 1.496
_exptl_crystal_description prism
_exptl_crystal_F_000 3152
_refine_diff_density_max 1.027
_refine_diff_density_min -1.101
_refine_diff_density_rms 0.176
_refine_ls_abs_structure_details
;
 Flack x determined using 2876 quotients [(I+)-(I-)]/[(I+)+(I-)]
 (Parsons, Flack and Wagner, Acta Cryst. B69 (2013) 249-259).
;
_refine_ls_abs_structure_Flack -0.02(3)
_refine_ls_extinction_coef 0.0100(7)
_refine_ls_extinction_expression Fc^*^=kFc[1+0.001xFc^2^\l^3^/sin(2\q)]^-1/4^
_refine_ls_extinction_method 'SHELXL-2018/3 (Sheldrick 2018)'
_refine_ls_goodness_of_fit_ref 1.042
_refine_ls_hydrogen_treatment constr
_refine_ls_matrix_type full
_refine_ls_number_parameters 876
_refine_ls_number_reflns 12537
_refine_ls_number_restraints 0
_refine_ls_restrained_S_all 1.042
_refine_ls_R_factor_all 0.1138
_refine_ls_R_factor_gt 0.0730
_refine_ls_shift/su_max 0.001
_refine_ls_shift/su_mean 0.000
_refine_ls_structure_factor_coef Fsqd
_refine_ls_weighting_details 'w=1/[\s^2^(Fo^2^)+(0.0885P)^2^+5.4057P] where P=(Fo^2^+2Fc^2^)/3'
_refine_ls_weighting_scheme calc
_refine_ls_wR_factor_gt 0.1588
_refine_ls_wR_factor_ref 0.1866
_reflns_Friedel_coverage 0.804
_reflns_Friedel_fraction_full 0.999
_reflns_Friedel_fraction_max 0.990
_reflns_number_gt 8949
_reflns_number_total 12537
_reflns_threshold_expression 'I > 2\s(I)'
_cod_data_source_file d5sc02171e2.cif
_cod_data_source_block 4
_cod_depositor_comments 'Adding full bibliography for 1575141--1575143.cif.'
_cod_database_code 1575141
_shelx_shelxl_version_number 2018/3
_shelx_space_group_comment
;
The symmetry employed for this shelxl refinement is uniquely defined
by the following loop, which should always be used as a source of
symmetry information in preference to the above space-group names.
They are only intended as comments.
;
_olex2_refinement_description
;
1. Fixed Uiso
 At 1.2 times of:
  All C(H) groups
 At 1.5 times of:
  All C(H,H,H) groups, All O(H,H) groups
2.a Free rotating group:
 O9(H9A,H9B), O10(H10A,H10B)
2.b Aromatic/amide H refined with riding coordinates:
 C2(H2), C3(H3), C4(H4), C5(H5), C6(H6), C8(H8), C9(H9), C10(H10), C11(H11),
 C12(H12), C14(H14), C15(H15), C16(H16), C17(H17), C18(H18), C20(H20), C21(H21),
  C22(H22), C23(H23), C24(H24), C26(H26), C27(H27), C28(H28), C29(H29),
 C30(H30), C32(H32), C33(H33), C34(H34), C35(H35), C36(H36), C42(H42), C43(H43),
  C44(H44), C45(H45), C46(H46), C48(H48), C49(H49), C50(H50), C51(H51),
 C52(H52), C54(H54), C55(H55), C56(H56), C57(H57), C58(H58), C60(H60), C61(H61),
  C62(H62), C63(H63), C64(H64), C66(H66), C67(H67), C68(H68), C69(H69),
 C70(H70), C72(H72), C73(H73), C74(H74), C75(H75), C76(H76)
2.c Idealised Me refined as rotating group:
 C38(H38A,H38B,H38C), C40(H40A,H40B,H40C), C78(H78A,H78B,H78C), C80(H80A,H80B,
 H80C)
;
_olex2_submission_special_instructions 'No special instructions were received'

loop_
_space_group_symop_operation_xyz
'x, y, z'
'-x+1/2, -y, z+1/2'
'-x, y+1/2, -z+1/2'
'x+1/2, -y+1/2, -z'

loop_
_atom_site_label
_atom_site_type_symbol
_atom_site_fract_x
_atom_site_fract_y
_atom_site_fract_z
_atom_site_U_iso_or_equiv
_atom_site_adp_type
_atom_site_occupancy
_atom_site_site_symmetry_order
_atom_site_calc_flag
_atom_site_refinement_flags_posn
_atom_site_refinement_flags_adp
_atom_site_refinement_flags_occupancy
_atom_site_disorder_assembly
_atom_site_disorder_group
Pd1 Pd 0.73143(6) 0.58829(9) 0.70826(3) 0.0269(3) Uani 1 1 d . . . . .
P1 P 0.7715(2) 0.4675(3) 0.75861(10) 0.0264(8) Uani 1 1 d . . . . .
P2 P 0.75181(19) 0.4407(3) 0.66173(10) 0.0267(8) Uani 1 1 d . . . . .
O1 O 0.7048(6) 0.7280(9) 0.7478(3) 0.033(2) Uani 1 1 d . . . . .
O2 O 0.7988(6) 0.8375(10) 0.7252(3) 0.044(3) Uani 1 1 d . . . . .
O3 O 0.6924(5) 0.7085(9) 0.6667(3) 0.031(2) Uani 1 1 d . . . . .
O4 O 0.5887(5) 0.6063(10) 0.6751(3) 0.042(3) Uani 1 1 d . . . . .
C1 C 0.8102(8) 0.5656(13) 0.7964(4) 0.032(3) Uani 1 1 d . . . . .
C2 C 0.8568(8) 0.6637(13) 0.7890(4) 0.032(3) Uani 1 1 d . . . . .
H2 H 0.866952 0.685923 0.763233 0.039 Uiso 1 1 calc R U . . .
C3 C 0.8899(9) 0.7320(14) 0.8185(4) 0.036(4) Uani 1 1 d . . . . .
H3 H 0.922123 0.799922 0.812699 0.043 Uiso 1 1 calc R U . . .
C4 C 0.8756(9) 0.7003(15) 0.8561(4) 0.042(4) Uani 1 1 d . . . . .
H4 H 0.898405 0.745507 0.876371 0.051 Uiso 1 1 calc R U . . .
C5 C 0.8289(9) 0.6043(13) 0.8639(4) 0.038(4) Uani 1 1 d . . . . .
H5 H 0.818610 0.584228 0.889817 0.046 Uiso 1 1 calc R U . . .
C6 C 0.7948(9) 0.5328(14) 0.8346(5) 0.039(4) Uani 1 1 d . . . . .
H6 H 0.762600 0.464963 0.840517 0.047 Uiso 1 1 calc R U . . .
C7 C 0.6976(8) 0.3907(13) 0.7800(4) 0.031(3) Uani 1 1 d . . . . .
C8 C 0.6294(8) 0.4439(14) 0.7790(4) 0.038(4) Uani 1 1 d . . . . .
H8 H 0.621738 0.520178 0.764522 0.045 Uiso 1 1 calc R U . . .
C9 C 0.5723(8) 0.3893(16) 0.7983(4) 0.043(4) Uani 1 1 d . . . . .
H9 H 0.526988 0.430219 0.797712 0.051 Uiso 1 1 calc R U . . .
C10 C 0.5808(10) 0.2785(16) 0.8180(5) 0.046(4) Uani 1 1 d . . . . .
H10 H 0.540982 0.242023 0.830845 0.056 Uiso 1 1 calc R U . . .
C11 C 0.6470(10) 0.2160(17) 0.8199(4) 0.046(4) Uani 1 1 d . . . . .
H11 H 0.652356 0.136318 0.832897 0.055 Uiso 1 1 calc R U . . .
C12 C 0.7041(9) 0.2745(13) 0.8021(4) 0.033(4) Uani 1 1 d . . . . .
H12 H 0.749860 0.236212 0.804515 0.040 Uiso 1 1 calc R U . . .
C13 C 0.8398(8) 0.3441(13) 0.7516(4) 0.030(3) Uani 1 1 d . . . . .
C14 C 0.9111(8) 0.3729(15) 0.7576(4) 0.036(4) Uani 1 1 d . . . . .
H14 H 0.924113 0.456176 0.766461 0.043 Uiso 1 1 calc R U . . .
C15 C 0.9643(10) 0.2809(16) 0.7508(5) 0.048(4) Uani 1 1 d . . . . .
H15 H 1.013023 0.301624 0.754975 0.058 Uiso 1 1 calc R U . . .
C16 C 0.9453(9) 0.1605(15) 0.7381(4) 0.040(4) Uani 1 1 d . . . . .
H16 H 0.980829 0.097172 0.733422 0.048 Uiso 1 1 calc R U . . .
C17 C 0.8744(9) 0.1322(15) 0.7320(4) 0.039(4) Uani 1 1 d . . . . .
H17 H 0.861639 0.048569 0.723322 0.047 Uiso 1 1 calc R U . . .
C18 C 0.8219(9) 0.2209(13) 0.7382(4) 0.032(3) Uani 1 1 d . . . . .
H18 H 0.773525 0.199285 0.733477 0.038 Uiso 1 1 calc R U . . .
C19 C 0.7101(8) 0.2856(13) 0.6718(4) 0.027(3) Uani 1 1 d . . . . .
C20 C 0.6450(8) 0.2899(14) 0.6907(4) 0.031(3) Uani 1 1 d . . . . .
H20 H 0.624556 0.371106 0.696767 0.037 Uiso 1 1 calc R U . . .
C21 C 0.6096(8) 0.1789(13) 0.7008(4) 0.032(3) Uani 1 1 d . . . . .
H21 H 0.565548 0.183420 0.714161 0.038 Uiso 1 1 calc R U . . .
C22 C 0.6387(9) 0.0608(13) 0.6914(4) 0.035(4) Uani 1 1 d . . . . .
H22 H 0.614634 -0.016202 0.698282 0.042 Uiso 1 1 calc R U . . .
C23 C 0.7039(9) 0.0541(13) 0.6716(4) 0.037(4) Uani 1 1 d . . . . .
H23 H 0.723482 -0.027182 0.664823 0.044 Uiso 1 1 calc R U . . .
C24 C 0.7392(9) 0.1655(12) 0.6621(4) 0.035(3) Uani 1 1 d . . . . .
H24 H 0.783378 0.161248 0.648862 0.042 Uiso 1 1 calc R U . . .
C25 C 0.8470(8) 0.4291(13) 0.6522(4) 0.028(3) Uani 1 1 d . . . . .
C26 C 0.8913(8) 0.5170(14) 0.6701(4) 0.032(3) Uani 1 1 d . . . . .
H26 H 0.872985 0.571571 0.689540 0.039 Uiso 1 1 calc R U . . .
C27 C 0.9616(9) 0.5253(14) 0.6598(4) 0.037(4) Uani 1 1 d . . . . .
H27 H 0.991344 0.586114 0.672363 0.044 Uiso 1 1 calc R U . . .
C28 C 0.9905(9) 0.4470(15) 0.6315(4) 0.038(4) Uani 1 1 d . . . . .
H28 H 1.039096 0.454897 0.624284 0.045 Uiso 1 1 calc R U . . .
C29 C 0.9458(8) 0.3557(15) 0.6139(4) 0.033(3) Uani 1 1 d . . . . .
H29 H 0.964295 0.299133 0.595059 0.039 Uiso 1 1 calc R U . . .
C30 C 0.8750(8) 0.3488(13) 0.6242(4) 0.031(3) Uani 1 1 d . . . . .
H30 H 0.844779 0.288063 0.611985 0.037 Uiso 1 1 calc R U . . .
C31 C 0.7158(8) 0.4826(13) 0.6153(4) 0.027(3) Uani 1 1 d . . . . .
C32 C 0.7549(8) 0.5667(13) 0.5904(4) 0.032(3) Uani 1 1 d . . . . .
H32 H 0.800395 0.598351 0.597881 0.038 Uiso 1 1 calc R U . . .
C33 C 0.7260(8) 0.6013(13) 0.5555(4) 0.033(3) Uani 1 1 d . . . . .
H33 H 0.753115 0.654609 0.538941 0.040 Uiso 1 1 calc R U . . .
C34 C 0.6593(8) 0.5614(13) 0.5438(4) 0.034(4) Uani 1 1 d . . . . .
H34 H 0.640592 0.587741 0.519837 0.041 Uiso 1 1 calc R U . . .
C35 C 0.6203(9) 0.4825(14) 0.5677(4) 0.036(4) Uani 1 1 d . . . . .
H35 H 0.574039 0.455039 0.560210 0.043 Uiso 1 1 calc R U . . .
C36 C 0.6486(8) 0.4415(14) 0.6037(4) 0.034(4) Uani 1 1 d . . . . .
H36 H 0.621420 0.386261 0.619749 0.041 Uiso 1 1 calc R U . . .
C37 C 0.7469(9) 0.8278(13) 0.7467(4) 0.033(4) Uani 1 1 d . . . . .
C38 C 0.7265(11) 0.9336(15) 0.7743(4) 0.051(5) Uani 1 1 d . . . . .
H38A H 0.676530 0.922975 0.781871 0.076 Uiso 1 1 calc R U . . .
H38B H 0.732685 1.017497 0.761877 0.076 Uiso 1 1 calc R U . . .
H38C H 0.756995 0.928938 0.796984 0.076 Uiso 1 1 calc R U . . .
C39 C 0.6246(9) 0.6919(14) 0.6593(4) 0.036(4) Uani 1 1 d . . . . .
C40 C 0.5965(9) 0.7749(14) 0.6287(4) 0.035(4) Uani 1 1 d . . . . .
H40A H 0.629801 0.845981 0.624074 0.053 Uiso 1 1 calc R U . . .
H40B H 0.550131 0.809824 0.636444 0.053 Uiso 1 1 calc R U . . .
H40C H 0.590867 0.724307 0.605267 0.053 Uiso 1 1 calc R U . . .
Pd2 Pd 0.82410(6) 0.86855(10) 0.47887(3) 0.0261(3) Uani 1 1 d . . . . .
P3 P 0.8057(2) 1.0092(3) 0.52701(10) 0.0268(8) Uani 1 1 d . . . . .
P4 P 0.7691(2) 0.9898(3) 0.43289(10) 0.0258(8) Uani 1 1 d . . . . .
O5 O 0.8745(6) 0.7482(9) 0.5170(3) 0.032(2) Uani 1 1 d . . . . .
O6 O 0.9771(6) 0.8540(11) 0.5039(3) 0.048(3) Uani 1 1 d . . . . .
O7 O 0.8515(5) 0.7456(9) 0.4347(3) 0.032(2) Uani 1 1 d . . . . .
O8 O 0.7783(6) 0.5956(9) 0.4597(3) 0.043(3) Uani 1 1 d . . . . .
C41 C 0.8481(7) 0.9713(12) 0.5725(4) 0.025(3) Uani 1 1 d . . . . .
C42 C 0.8137(7) 0.8910(12) 0.5986(3) 0.026(3) Uani 1 1 d . . . . .
H42 H 0.768114 0.856464 0.592675 0.031 Uiso 1 1 calc R U . . .
C43 C 0.8459(8) 0.8612(14) 0.6337(4) 0.033(3) Uani 1 1 d . . . . .
H43 H 0.821663 0.807140 0.651299 0.040 Uiso 1 1 calc R U . . .
C44 C 0.9120(9) 0.9089(16) 0.6429(4) 0.039(4) Uani 1 1 d . . . . .
H44 H 0.932548 0.889956 0.667061 0.047 Uiso 1 1 calc R U . . .
C45 C 0.9489(8) 0.9856(14) 0.6166(4) 0.033(3) Uani 1 1 d . . . . .
H45 H 0.995475 1.015949 0.622276 0.040 Uiso 1 1 calc R U . . .
C46 C 0.9156(8) 1.0180(13) 0.5808(4) 0.028(3) Uani 1 1 d . . . . .
H46 H 0.939738 1.071202 0.562871 0.034 Uiso 1 1 calc R U . . .
C47 C 0.7120(8) 1.0200(13) 0.5403(4) 0.028(3) Uani 1 1 d . . . . .
C48 C 0.6659(8) 0.9274(13) 0.5258(4) 0.029(3) Uani 1 1 d . . . . .
H48 H 0.682944 0.868142 0.507202 0.035 Uiso 1 1 calc R U . . .
C49 C 0.5956(8) 0.9195(16) 0.5378(4) 0.035(3) Uani 1 1 d . . . . .
H49 H 0.565588 0.852569 0.528627 0.042 Uiso 1 1 calc R U . . .
C50 C 0.5698(8) 1.0102(15) 0.5632(4) 0.034(4) Uani 1 1 d . . . . .
H50 H 0.521052 1.008223 0.570606 0.041 Uiso 1 1 calc R U . . .
C51 C 0.6141(9) 1.1028(16) 0.5776(4) 0.043(4) Uani 1 1 d . . . . .
H51 H 0.595979 1.163797 0.595381 0.051 Uiso 1 1 calc R U . . .
C52 C 0.6844(8) 1.1088(13) 0.5669(4) 0.032(3) Uani 1 1 d . . . . .
H52 H 0.714508 1.173265 0.577385 0.039 Uiso 1 1 calc R U . . .
C53 C 0.8449(7) 1.1650(13) 0.5147(4) 0.030(3) Uani 1 1 d . . . . .
C54 C 0.8216(8) 1.2841(12) 0.5265(4) 0.031(3) Uani 1 1 d . . . . .
H54 H 0.781145 1.290475 0.542791 0.037 Uiso 1 1 calc R U . . .
C55 C 0.8569(8) 1.3958(13) 0.5148(4) 0.032(3) Uani 1 1 d . . . . .
H55 H 0.840440 1.477321 0.523368 0.038 Uiso 1 1 calc R U . . .
C56 C 0.9162(8) 1.3895(14) 0.4905(4) 0.033(3) Uani 1 1 d . . . . .
H56 H 0.939597 1.465540 0.482105 0.040 Uiso 1 1 calc R U . . .
C57 C 0.9397(8) 1.2683(13) 0.4790(4) 0.029(3) Uani 1 1 d . . . . .
H57 H 0.980226 1.261609 0.462883 0.035 Uiso 1 1 calc R U . . .
C58 C 0.9054(7) 1.1582(13) 0.4906(4) 0.027(3) Uani 1 1 d . . . . .
H58 H 0.922391 1.076578 0.482411 0.032 Uiso 1 1 calc R U . . .
C59 C 0.7081(7) 1.1177(13) 0.4456(3) 0.023(3) Uani 1 1 d . . . . .
C60 C 0.7300(9) 1.2448(12) 0.4530(3) 0.029(3) Uani 1 1 d . . . . .
H60 H 0.778910 1.266045 0.449718 0.035 Uiso 1 1 calc R U . . .
C61 C 0.6831(9) 1.3413(13) 0.4649(4) 0.035(4) Uani 1 1 d . . . . .
H61 H 0.699453 1.426379 0.469706 0.042 Uiso 1 1 calc R U . . .
C62 C 0.6106(8) 1.3081(15) 0.4695(4) 0.032(3) Uani 1 1 d . . . . .
H62 H 0.577570 1.371261 0.478052 0.039 Uiso 1 1 calc R U . . .
C63 C 0.5874(8) 1.1853(13) 0.4617(4) 0.029(3) Uani 1 1 d . . . . .
H63 H 0.538229 1.164708 0.464157 0.035 Uiso 1 1 calc R U . . .
C64 C 0.6358(8) 1.0905(14) 0.4501(3) 0.030(3) Uani 1 1 d . . . . .
H64 H 0.618975 1.005827 0.445096 0.036 Uiso 1 1 calc R U . . .
C65 C 0.7117(8) 0.8907(14) 0.4027(4) 0.033(3) Uani 1 1 d . . . . .
C66 C 0.6796(8) 0.7817(13) 0.4177(4) 0.031(3) Uani 1 1 d . . . . .
H66 H 0.691442 0.754353 0.442846 0.038 Uiso 1 1 calc R U . . .
C67 C 0.6298(8) 0.7109(15) 0.3963(4) 0.037(4) Uani 1 1 d . . . . .
H67 H 0.608451 0.635548 0.406659 0.045 Uiso 1 1 calc R U . . .
C68 C 0.6122(9) 0.7533(16) 0.3596(5) 0.045(4) Uani 1 1 d . . . . .
H68 H 0.578463 0.707037 0.344754 0.054 Uiso 1 1 calc R U . . .
C69 C 0.6438(9) 0.8621(17) 0.3451(4) 0.043(4) Uani 1 1 d . . . . .
H69 H 0.631431 0.889941 0.320128 0.051 Uiso 1 1 calc R U . . .
C70 C 0.6940(8) 0.9335(14) 0.3662(4) 0.034(4) Uani 1 1 d . . . . .
H70 H 0.715248 1.008924 0.355862 0.041 Uiso 1 1 calc R U . . .
C71 C 0.8356(8) 1.0615(13) 0.4021(4) 0.029(3) Uani 1 1 d . . . . .
C72 C 0.8215(9) 1.1692(12) 0.3788(4) 0.031(3) Uani 1 1 d . . . . .
H72 H 0.775689 1.208150 0.379985 0.037 Uiso 1 1 calc R U . . .
C73 C 0.8713(9) 1.2193(15) 0.3547(4) 0.038(4) Uani 1 1 d . . . . .
H73 H 0.860920 1.292956 0.339557 0.045 Uiso 1 1 calc R U . . .
C74 C 0.9383(9) 1.1596(16) 0.3528(5) 0.044(4) Uani 1 1 d . . . . .
H74 H 0.973716 1.193446 0.336142 0.052 Uiso 1 1 calc R U . . .
C75 C 0.9533(8) 1.0540(15) 0.3744(5) 0.038(4) Uani 1 1 d . . . . .
H75 H 0.998600 1.013617 0.372330 0.046 Uiso 1 1 calc R U . . .
C76 C 0.9028(8) 1.0053(13) 0.3993(4) 0.032(3) Uani 1 1 d . . . . .
H76 H 0.914051 0.932662 0.414648 0.038 Uiso 1 1 calc R U . . .
C77 C 0.9420(9) 0.7702(14) 0.5206(4) 0.036(4) Uani 1 1 d . . . . .
C78 C 0.9775(9) 0.6810(15) 0.5491(4) 0.041(4) Uani 1 1 d . . . . .
H78A H 0.966080 0.709256 0.575082 0.062 Uiso 1 1 calc R U . . .
H78B H 1.029247 0.683205 0.545315 0.062 Uiso 1 1 calc R U . . .
H78C H 0.960063 0.592970 0.545217 0.062 Uiso 1 1 calc R U . . .
C79 C 0.8251(8) 0.6320(14) 0.4363(4) 0.032(3) Uani 1 1 d . . . . .
C80 C 0.8522(9) 0.5400(14) 0.4067(4) 0.043(4) Uani 1 1 d . . . . .
H80A H 0.839344 0.571555 0.381183 0.064 Uiso 1 1 calc R U . . .
H80B H 0.830705 0.455076 0.410796 0.064 Uiso 1 1 calc R U . . .
H80C H 0.904133 0.533281 0.408700 0.064 Uiso 1 1 calc R U . . .
O9 O 0.5576(8) 0.7759(14) 0.7558(4) 0.064(4) Uani 1 1 d G . . . .
H9A H 0.603909 0.781668 0.756261 0.096 Uiso 1 1 d G U . . .
H9B H 0.549236 0.701275 0.745395 0.096 Uiso 1 1 d G U . . .
O10 O 0.4873(10) 0.5352(15) 0.7288(5) 0.085(5) Uani 1 1 d G . . . .
H10A H 0.497649 0.524212 0.704745 0.127 Uiso 1 1 d G U . . .
H10B H 0.469798 0.461574 0.736027 0.127 Uiso 1 1 d G U . . .

loop_
_atom_site_aniso_label
_atom_site_aniso_U_11
_atom_site_aniso_U_22
_atom_site_aniso_U_33
_atom_site_aniso_U_23
_atom_site_aniso_U_13
_atom_site_aniso_U_12
Pd1 0.0275(6) 0.0229(5) 0.0303(5) -0.0001(4) 0.0009(5) 0.0002(5)
P1 0.028(2) 0.0233(17) 0.0275(18) 0.0022(14) -0.0007(17) 0.0019(17)
P2 0.024(2) 0.0262(18) 0.0303(18) -0.0007(14) 0.0014(15) 0.0013(15)
O1 0.042(7) 0.030(5) 0.027(5) 0.003(4) -0.003(4) -0.003(5)
O2 0.056(8) 0.039(6) 0.036(6) 0.001(5) -0.002(5) -0.010(5)
O3 0.030(7) 0.024(5) 0.038(5) -0.003(4) 0.001(4) -0.002(4)
O4 0.029(6) 0.045(7) 0.050(6) 0.013(5) 0.006(5) -0.004(5)
C1 0.036(9) 0.028(7) 0.031(7) 0.000(6) 0.002(6) -0.001(7)
C2 0.028(9) 0.032(8) 0.037(8) 0.001(6) -0.003(7) -0.001(6)
C3 0.038(10) 0.033(8) 0.036(8) -0.014(7) -0.004(7) -0.010(7)
C4 0.049(11) 0.040(9) 0.038(9) -0.016(7) -0.006(8) -0.001(9)
C5 0.044(10) 0.033(8) 0.036(8) -0.012(6) -0.007(7) 0.006(8)
C6 0.036(10) 0.027(8) 0.055(10) -0.006(7) 0.004(7) 0.007(7)
C7 0.046(10) 0.024(8) 0.025(7) 0.003(5) 0.004(6) -0.002(7)
C8 0.036(10) 0.032(9) 0.045(9) -0.001(6) 0.005(7) 0.016(7)
C9 0.022(9) 0.052(10) 0.054(10) 0.008(8) 0.013(7) 0.004(8)
C10 0.038(11) 0.045(10) 0.056(11) 0.001(8) 0.007(8) -0.011(9)
C11 0.053(12) 0.047(10) 0.039(9) 0.000(8) 0.011(8) 0.001(9)
C12 0.045(10) 0.023(7) 0.031(8) 0.007(6) 0.010(6) 0.004(7)
C13 0.031(9) 0.028(8) 0.031(7) 0.001(6) 0.008(6) 0.001(6)
C14 0.041(10) 0.029(8) 0.038(8) -0.007(7) 0.003(7) 0.006(8)
C15 0.042(11) 0.038(9) 0.063(11) 0.002(8) 0.004(9) 0.001(8)
C16 0.030(10) 0.040(10) 0.051(9) -0.006(7) 0.005(7) 0.015(8)
C17 0.059(12) 0.026(7) 0.033(8) 0.001(6) 0.010(7) 0.011(8)
C18 0.031(9) 0.027(7) 0.037(8) 0.001(6) -0.002(7) -0.001(7)
C19 0.024(8) 0.032(8) 0.025(7) -0.004(6) 0.004(6) -0.007(6)
C20 0.037(10) 0.028(8) 0.028(7) -0.002(6) 0.003(6) 0.014(7)
C21 0.030(9) 0.028(7) 0.038(8) -0.001(6) 0.002(6) -0.002(7)
C22 0.044(10) 0.024(8) 0.036(8) 0.001(6) 0.000(7) -0.001(7)
C23 0.047(10) 0.021(8) 0.042(9) -0.005(6) 0.003(7) 0.009(7)
C24 0.042(10) 0.022(7) 0.040(8) 0.004(6) 0.004(7) 0.000(7)
C25 0.028(8) 0.024(7) 0.032(7) -0.002(6) -0.003(6) -0.001(6)
C26 0.019(8) 0.038(8) 0.040(8) -0.003(7) 0.012(6) 0.001(7)
C27 0.043(10) 0.024(7) 0.043(9) -0.001(6) -0.001(7) 0.001(7)
C28 0.035(10) 0.042(9) 0.036(8) 0.007(7) 0.004(7) 0.009(8)
C29 0.022(8) 0.038(8) 0.038(8) -0.001(7) 0.004(6) 0.001(7)
C30 0.033(9) 0.024(7) 0.034(8) -0.002(6) 0.008(6) 0.001(7)
C31 0.030(9) 0.024(7) 0.029(7) -0.007(6) 0.007(6) 0.006(6)
C32 0.032(9) 0.027(7) 0.035(7) -0.003(6) 0.001(6) -0.005(7)
C33 0.041(9) 0.029(8) 0.029(7) 0.004(6) 0.004(6) -0.005(8)
C34 0.043(10) 0.028(8) 0.032(8) 0.003(6) -0.010(7) -0.005(7)
C35 0.033(9) 0.041(9) 0.034(8) -0.008(7) -0.006(7) 0.001(7)
C36 0.034(9) 0.036(9) 0.031(8) -0.003(6) -0.002(6) 0.003(7)
C37 0.044(11) 0.026(7) 0.029(7) -0.002(6) 0.001(7) -0.005(7)
C38 0.077(14) 0.039(9) 0.036(8) -0.005(7) 0.006(9) 0.000(10)
C39 0.037(10) 0.028(8) 0.043(9) -0.006(7) 0.002(7) 0.002(7)
C40 0.034(10) 0.037(8) 0.035(8) 0.000(7) -0.002(7) 0.000(7)
Pd2 0.0251(6) 0.0230(5) 0.0303(5) -0.0004(4) -0.0005(5) 0.0000(5)
P3 0.028(2) 0.0227(17) 0.0300(19) -0.0011(14) -0.0009(16) 0.0003(15)
P4 0.024(2) 0.0255(17) 0.0283(17) 0.0009(14) -0.0024(16) 0.0005(17)
O5 0.033(7) 0.031(5) 0.033(5) -0.002(4) 0.001(5) -0.004(5)
O6 0.040(7) 0.044(7) 0.061(7) 0.006(6) -0.001(5) 0.000(6)
O7 0.032(6) 0.026(5) 0.039(6) 0.007(4) -0.007(5) -0.002(5)
O8 0.047(7) 0.030(5) 0.053(6) 0.016(5) -0.006(6) -0.005(6)
C41 0.020(8) 0.018(7) 0.037(8) 0.003(6) -0.003(6) 0.006(6)
C42 0.022(8) 0.028(7) 0.026(6) 0.000(5) -0.002(5) -0.001(6)
C43 0.035(9) 0.026(7) 0.039(8) 0.009(6) -0.005(6) 0.005(7)
C44 0.045(10) 0.042(9) 0.030(8) 0.011(7) -0.002(7) 0.011(8)
C45 0.027(9) 0.034(8) 0.039(8) 0.001(7) -0.002(6) 0.000(7)
C46 0.028(9) 0.028(7) 0.028(7) 0.004(6) -0.005(6) -0.001(7)
C47 0.030(9) 0.027(7) 0.027(7) 0.003(6) -0.001(6) 0.017(7)
C48 0.032(9) 0.029(7) 0.026(7) 0.001(6) 0.000(6) 0.002(7)
C49 0.021(8) 0.050(9) 0.034(8) -0.004(7) -0.007(6) 0.001(8)
C50 0.021(9) 0.044(9) 0.039(8) 0.005(7) 0.001(6) 0.002(7)
C51 0.045(11) 0.038(9) 0.045(9) 0.009(7) 0.019(7) 0.013(8)
C52 0.034(9) 0.024(7) 0.039(8) -0.005(6) -0.001(7) 0.001(7)
C53 0.020(8) 0.034(8) 0.036(8) -0.002(6) -0.001(6) 0.004(6)
C54 0.034(9) 0.025(7) 0.034(8) 0.002(6) 0.004(7) 0.008(7)
C55 0.032(9) 0.021(7) 0.042(8) 0.002(6) 0.008(6) -0.001(6)
C56 0.032(9) 0.027(8) 0.040(8) 0.000(6) -0.001(6) -0.010(7)
C57 0.023(8) 0.033(8) 0.032(7) -0.002(7) 0.007(6) -0.001(6)
C58 0.024(8) 0.019(7) 0.037(8) -0.006(5) -0.009(6) 0.006(6)
C59 0.017(7) 0.026(7) 0.027(7) 0.001(5) -0.001(5) -0.001(6)
C60 0.038(9) 0.027(7) 0.021(6) -0.001(5) 0.003(7) -0.002(7)
C61 0.053(11) 0.021(7) 0.032(7) 0.004(5) -0.005(7) 0.017(8)
C62 0.017(8) 0.045(9) 0.036(8) -0.003(7) 0.008(6) 0.002(7)
C63 0.019(8) 0.032(8) 0.037(8) 0.000(6) 0.005(6) -0.002(7)
C64 0.036(9) 0.029(7) 0.024(7) -0.007(6) 0.002(6) 0.004(7)
C65 0.029(9) 0.037(9) 0.033(7) -0.002(6) 0.003(6) 0.000(7)
C66 0.025(8) 0.026(7) 0.043(8) -0.003(6) -0.005(7) -0.006(7)
C67 0.026(9) 0.031(8) 0.055(10) -0.008(7) -0.006(7) -0.008(7)
C68 0.032(10) 0.043(10) 0.059(11) -0.017(8) -0.006(8) 0.002(8)
C69 0.039(10) 0.050(10) 0.040(9) -0.010(8) -0.012(7) -0.003(9)
C70 0.031(9) 0.035(8) 0.036(8) -0.003(6) -0.008(6) -0.006(7)
C71 0.031(9) 0.027(7) 0.029(7) 0.001(6) -0.007(6) -0.002(7)
C72 0.033(9) 0.025(7) 0.035(7) -0.003(6) -0.006(7) 0.006(7)
C73 0.040(10) 0.035(8) 0.038(8) 0.011(7) 0.015(7) -0.007(8)
C74 0.033(10) 0.048(10) 0.050(10) 0.004(8) 0.014(7) -0.004(8)
C75 0.020(9) 0.038(9) 0.055(10) -0.009(7) 0.008(7) -0.001(7)
C76 0.037(10) 0.024(7) 0.034(8) -0.005(6) 0.001(7) -0.006(7)
C77 0.038(10) 0.033(8) 0.036(8) -0.004(7) -0.005(8) 0.013(7)
C78 0.042(11) 0.036(9) 0.046(9) 0.005(7) -0.010(8) 0.004(8)
C79 0.031(8) 0.031(7) 0.034(7) 0.005(6) -0.007(7) 0.000(8)
C80 0.051(11) 0.027(8) 0.050(9) -0.003(7) -0.010(8) 0.005(8)
O9 0.051(9) 0.072(9) 0.069(9) -0.014(7) 0.000(7) 0.006(8)
O10 0.091(13) 0.083(11) 0.081(10) 0.000(9) 0.020(10) 0.001(10)

loop_
_atom_type_symbol
_atom_type_description
_atom_type_scat_dispersion_real
_atom_type_scat_dispersion_imag
_atom_type_scat_source
C C 0.0033 0.0016 'International Tables Vol C Tables 4.2.6.8 and 6.1.1.4'
H H 0.0000 0.0000 'International Tables Vol C Tables 4.2.6.8 and 6.1.1.4'
O O 0.0106 0.0060 'International Tables Vol C Tables 4.2.6.8 and 6.1.1.4'
P P 0.1023 0.0942 'International Tables Vol C Tables 4.2.6.8 and 6.1.1.4'
Pd Pd -0.9988 1.0072 'International Tables Vol C Tables 4.2.6.8 and 6.1.1.4'

loop_
_geom_angle_atom_site_label_1
_geom_angle_atom_site_label_2
_geom_angle_atom_site_label_3
_geom_angle
_geom_angle_site_symmetry_1
_geom_angle_site_symmetry_3
_geom_angle_publ_flag
P2 Pd1 P1 97.29(13) . . ?
O1 Pd1 P1 87.0(3) . . ?
O1 Pd1 P2 174.8(3) . . ?
O3 Pd1 P1 174.8(3) . . ?
O3 Pd1 P2 87.8(3) . . ?
O3 Pd1 O1 87.8(3) . . ?
C1 P1 Pd1 112.5(4) . . ?
C1 P1 C13 102.1(7) . . ?
C7 P1 Pd1 108.4(5) . . ?
C7 P1 C1 104.9(6) . . ?
C7 P1 C13 106.9(6) . . ?
C13 P1 Pd1 120.7(4) . . ?
C19 P2 Pd1 112.7(4) . . ?
C25 P2 Pd1 110.0(4) . . ?
C25 P2 C19 113.4(7) . . ?
C31 P2 Pd1 114.7(4) . . ?
C31 P2 C19 103.0(6) . . ?
C31 P2 C25 102.6(6) . . ?
C37 O1 Pd1 113.0(9) . . ?
C39 O3 Pd1 114.0(9) . . ?
C2 C1 P1 122.4(11) . . ?
C2 C1 C6 119.3(14) . . ?
C6 C1 P1 118.2(11) . . ?
C1 C2 H2 119.2 . . ?
C1 C2 C3 121.6(14) . . ?
C3 C2 H2 119.2 . . ?
C2 C3 H3 120.1 . . ?
C4 C3 C2 119.7(15) . . ?
C4 C3 H3 120.1 . . ?
C3 C4 H4 120.3 . . ?
C5 C4 C3 119.4(14) . . ?
C5 C4 H4 120.3 . . ?
C4 C5 H5 118.9 . . ?
C4 C5 C6 122.2(15) . . ?
C6 C5 H5 118.9 . . ?
C1 C6 C5 117.8(15) . . ?
C1 C6 H6 121.1 . . ?
C5 C6 H6 121.1 . . ?
C8 C7 P1 122.0(11) . . ?
C8 C7 C12 115.2(13) . . ?
C12 C7 P1 122.7(12) . . ?
C7 C8 H8 118.9 . . ?
C9 C8 C7 122.2(14) . . ?
C9 C8 H8 118.9 . . ?
C8 C9 H9 119.8 . . ?
C10 C9 C8 120.4(16) . . ?
C10 C9 H9 119.8 . . ?
C9 C10 H10 119.3 . . ?
C9 C10 C11 121.5(16) . . ?
C11 C10 H10 119.3 . . ?
C10 C11 H11 121.2 . . ?
C12 C11 C10 117.6(15) . . ?
C12 C11 H11 121.2 . . ?
C7 C12 H12 118.5 . . ?
C11 C12 C7 123.1(15) . . ?
C11 C12 H12 118.5 . . ?
C14 C13 P1 120.3(11) . . ?
C14 C13 C18 118.5(14) . . ?
C18 C13 P1 121.1(12) . . ?
C13 C14 H14 119.5 . . ?
C13 C14 C15 121.0(15) . . ?
C15 C14 H14 119.5 . . ?
C14 C15 H15 120.3 . . ?
C16 C15 C14 119.4(17) . . ?
C16 C15 H15 120.3 . . ?
C15 C16 H16 120.2 . . ?
C15 C16 C17 119.6(15) . . ?
C17 C16 H16 120.2 . . ?
C16 C17 H17 119.1 . . ?
C18 C17 C16 121.8(15) . . ?
C18 C17 H17 119.1 . . ?
C13 C18 H18 120.1 . . ?
C17 C18 C13 119.8(15) . . ?
C17 C18 H18 120.1 . . ?
C20 C19 P2 116.1(11) . . ?
C20 C19 C24 119.1(14) . . ?
C24 C19 P2 124.8(11) . . ?
C19 C20 H20 119.3 . . ?
C21 C20 C19 121.3(14) . . ?
C21 C20 H20 119.3 . . ?
C20 C21 H21 120.3 . . ?
C20 C21 C22 119.3(14) . . ?
C22 C21 H21 120.3 . . ?
C21 C22 H22 119.8 . . ?
C21 C22 C23 120.4(14) . . ?
C23 C22 H22 119.8 . . ?
C22 C23 H23 120.1 . . ?
C24 C23 C22 119.7(13) . . ?
C24 C23 H23 120.1 . . ?
C19 C24 H24 119.9 . . ?
C23 C24 C19 120.2(14) . . ?
C23 C24 H24 119.9 . . ?
C26 C25 P2 117.6(10) . . ?
C26 C25 C30 119.1(13) . . ?
C30 C25 P2 122.7(11) . . ?
C25 C26 H26 119.9 . . ?
C27 C26 C25 120.1(14) . . ?
C27 C26 H26 119.9 . . ?
C26 C27 H27 119.2 . . ?
C26 C27 C28 121.7(15) . . ?
C28 C27 H27 119.2 . . ?
C27 C28 H28 120.9 . . ?
C27 C28 C29 118.2(15) . . ?
C29 C28 H28 120.9 . . ?
C28 C29 H29 120.2 . . ?
C30 C29 C28 119.7(14) . . ?
C30 C29 H29 120.2 . . ?
C25 C30 H30 119.4 . . ?
C29 C30 C25 121.2(14) . . ?
C29 C30 H30 119.4 . . ?
C32 C31 P2 119.9(11) . . ?
C36 C31 P2 121.7(11) . . ?
C36 C31 C32 118.4(13) . . ?
C31 C32 H32 120.3 . . ?
C33 C32 C31 119.4(14) . . ?
C33 C32 H32 120.3 . . ?
C32 C33 H33 118.7 . . ?
C34 C33 C32 122.7(13) . . ?
C34 C33 H33 118.7 . . ?
C33 C34 H34 120.7 . . ?
C33 C34 C35 118.6(13) . . ?
C35 C34 H34 120.7 . . ?
C34 C35 H35 119.6 . . ?
C34 C35 C36 120.8(14) . . ?
C36 C35 H35 119.6 . . ?
C31 C36 C35 120.1(14) . . ?
C31 C36 H36 120.0 . . ?
C35 C36 H36 120.0 . . ?
O1 C37 C38 113.9(13) . . ?
O2 C37 O1 124.1(13) . . ?
O2 C37 C38 122.0(14) . . ?
C37 C38 H38A 109.5 . . ?
C37 C38 H38B 109.5 . . ?
C37 C38 H38C 109.5 . . ?
H38A C38 H38B 109.5 . . ?
H38A C38 H38C 109.5 . . ?
H38B C38 H38C 109.5 . . ?
O3 C39 C40 114.4(13) . . ?
O4 C39 O3 122.1(14) . . ?
O4 C39 C40 123.2(15) . . ?
C39 C40 H40A 109.5 . . ?
C39 C40 H40B 109.5 . . ?
C39 C40 H40C 109.5 . . ?
H40A C40 H40B 109.5 . . ?
H40A C40 H40C 109.5 . . ?
H40B C40 H40C 109.5 . . ?
P3 Pd2 P4 95.74(13) . . ?
O5 Pd2 P3 88.8(3) . . ?
O5 Pd2 P4 175.4(3) . . ?
O5 Pd2 O7 89.7(4) . . ?
O7 Pd2 P3 174.2(3) . . ?
O7 Pd2 P4 85.8(3) . . ?
C41 P3 Pd2 116.4(4) . . ?
C41 P3 C47 102.2(6) . . ?
C41 P3 C53 102.8(6) . . ?
C47 P3 Pd2 112.2(5) . . ?
C47 P3 C53 113.2(6) . . ?
C53 P3 Pd2 109.6(5) . . ?
C59 P4 Pd2 121.1(4) . . ?
C59 P4 C65 100.5(6) . . ?
C65 P4 Pd2 111.3(5) . . ?
C71 P4 Pd2 109.6(5) . . ?
C71 P4 C59 106.3(6) . . ?
C71 P4 C65 107.1(6) . . ?
C77 O5 Pd2 113.9(9) . . ?
C79 O7 Pd2 116.2(9) . . ?
C42 C41 P3 120.0(10) . . ?
C46 C41 P3 120.4(10) . . ?
C46 C41 C42 119.6(12) . . ?
C41 C42 H42 119.8 . . ?
C41 C42 C43 120.4(13) . . ?
C43 C42 H42 119.8 . . ?
C42 C43 H43 119.5 . . ?
C44 C43 C42 121.0(13) . . ?
C44 C43 H43 119.5 . . ?
C43 C44 H44 120.1 . . ?
C43 C44 C45 119.8(13) . . ?
C45 C44 H44 120.1 . . ?
C44 C45 H45 120.3 . . ?
C44 C45 C46 119.3(14) . . ?
C46 C45 H45 120.3 . . ?
C41 C46 C45 119.8(13) . . ?
C41 C46 H46 120.1 . . ?
C45 C46 H46 120.1 . . ?
C48 C47 P3 117.7(10) . . ?
C48 C47 C52 117.8(13) . . ?
C52 C47 P3 124.3(11) . . ?
C47 C48 H48 119.3 . . ?
C49 C48 C47 121.5(13) . . ?
C49 C48 H48 119.3 . . ?
C48 C49 H49 120.4 . . ?
C50 C49 C48 119.2(14) . . ?
C50 C49 H49 120.4 . . ?
C49 C50 H50 119.9 . . ?
C51 C50 C49 120.2(14) . . ?
C51 C50 H50 119.9 . . ?
C50 C51 H51 119.5 . . ?
C50 C51 C52 121.0(15) . . ?
C52 C51 H51 119.5 . . ?
C47 C52 H52 119.8 . . ?
C51 C52 C47 120.3(14) . . ?
C51 C52 H52 119.8 . . ?
C54 C53 P3 126.6(11) . . ?
C54 C53 C58 118.6(13) . . ?
C58 C53 P3 114.7(10) . . ?
C53 C54 H54 119.8 . . ?
C53 C54 C55 120.4(14) . . ?
C55 C54 H54 119.8 . . ?
C54 C55 H55 119.5 . . ?
C54 C55 C56 121.1(13) . . ?
C56 C55 H55 119.5 . . ?
C55 C56 H56 121.0 . . ?
C57 C56 C55 117.9(13) . . ?
C57 C56 H56 121.0 . . ?
C56 C57 H57 119.4 . . ?
C58 C57 C56 121.2(13) . . ?
C58 C57 H57 119.4 . . ?
C53 C58 H58 119.6 . . ?
C57 C58 C53 120.7(12) . . ?
C57 C58 H58 119.6 . . ?
C60 C59 P4 123.3(11) . . ?
C64 C59 P4 119.7(11) . . ?
C64 C59 C60 117.0(13) . . ?
C59 C60 H60 118.5 . . ?
C61 C60 C59 122.9(15) . . ?
C61 C60 H60 118.5 . . ?
C60 C61 H61 121.1 . . ?
C60 C61 C62 117.8(14) . . ?
C62 C61 H61 121.1 . . ?
C61 C62 H62 119.7 . . ?
C63 C62 C61 120.6(13) . . ?
C63 C62 H62 119.7 . . ?
C62 C63 H63 119.9 . . ?
C62 C63 C64 120.3(14) . . ?
C64 C63 H63 119.9 . . ?
C59 C64 C63 121.4(14) . . ?
C59 C64 H64 119.3 . . ?
C63 C64 H64 119.3 . . ?
C66 C65 P4 119.9(11) . . ?
C66 C65 C70 120.3(14) . . ?
C70 C65 P4 119.4(11) . . ?
C65 C66 H66 119.5 . . ?
C65 C66 C67 121.0(14) . . ?
C67 C66 H66 119.5 . . ?
C66 C67 H67 120.6 . . ?
C68 C67 C66 118.8(15) . . ?
C68 C67 H67 120.6 . . ?
C67 C68 H68 120.1 . . ?
C69 C68 C67 119.8(15) . . ?
C69 C68 H68 120.1 . . ?
C68 C69 H69 119.1 . . ?
C68 C69 C70 121.9(15) . . ?
C70 C69 H69 119.1 . . ?
C65 C70 C69 118.2(14) . . ?
C65 C70 H70 120.9 . . ?
C69 C70 H70 120.9 . . ?
C72 C71 P4 122.8(12) . . ?
C76 C71 P4 119.6(10) . . ?
C76 C71 C72 117.5(14) . . ?
C71 C72 H72 118.9 . . ?
C73 C72 C71 122.1(15) . . ?
C73 C72 H72 118.9 . . ?
C72 C73 H73 120.8 . . ?
C72 C73 C74 118.4(14) . . ?
C74 C73 H73 120.8 . . ?
C73 C74 H74 119.5 . . ?
C75 C74 C73 121.0(15) . . ?
C75 C74 H74 119.5 . . ?
C74 C75 H75 119.9 . . ?
C74 C75 C76 120.2(15) . . ?
C76 C75 H75 119.9 . . ?
C71 C76 H76 119.6 . . ?
C75 C76 C71 120.8(14) . . ?
C75 C76 H76 119.6 . . ?
O5 C77 C78 112.7(14) . . ?
O6 C77 O5 126.9(14) . . ?
O6 C77 C78 120.4(15) . . ?
C77 C78 H78A 109.5 . . ?
C77 C78 H78B 109.5 . . ?
C77 C78 H78C 109.5 . . ?
H78A C78 H78B 109.5 . . ?
H78A C78 H78C 109.5 . . ?
H78B C78 H78C 109.5 . . ?
O7 C79 C80 115.3(13) . . ?
O8 C79 O7 125.0(14) . . ?
O8 C79 C80 119.7(13) . . ?
C79 C80 H80A 109.5 . . ?
C79 C80 H80B 109.5 . . ?
C79 C80 H80C 109.5 . . ?
H80A C80 H80B 109.5 . . ?
H80A C80 H80C 109.5 . . ?
H80B C80 H80C 109.5 . . ?
H9A O9 H9B 104.5 . . ?
H10A O10 H10B 104.5 . . ?

loop_
_geom_bond_atom_site_label_1
_geom_bond_atom_site_label_2
_geom_bond_distance
_geom_bond_site_symmetry_2
_geom_bond_publ_flag
Pd1 P1 2.289(4) . ?
Pd1 P2 2.268(4) . ?
Pd1 O1 2.067(10) . ?
Pd1 O3 2.051(10) . ?
P1 C1 1.818(14) . ?
P1 C7 1.766(15) . ?
P1 C13 1.828(14) . ?
P2 C19 1.824(14) . ?
P2 C25 1.820(15) . ?
P2 C31 1.813(14) . ?
O1 C37 1.303(17) . ?
O2 C37 1.236(18) . ?
O3 C39 1.309(19) . ?
O4 C39 1.243(18) . ?
C1 C2 1.367(19) . ?
C1 C6 1.41(2) . ?
C2 H2 0.9500 . ?
C2 C3 1.397(19) . ?
C3 H3 0.9500 . ?
C3 C4 1.38(2) . ?
C4 H4 0.9500 . ?
C4 C5 1.36(2) . ?
C5 H5 0.9500 . ?
C5 C6 1.42(2) . ?
C6 H6 0.9500 . ?
C7 C8 1.39(2) . ?
C7 C12 1.437(18) . ?
C8 H8 0.9500 . ?
C8 C9 1.39(2) . ?
C9 H9 0.9500 . ?
C9 C10 1.35(2) . ?
C10 H10 0.9500 . ?
C10 C11 1.40(2) . ?
C11 H11 0.9500 . ?
C11 C12 1.38(2) . ?
C12 H12 0.9500 . ?
C13 C14 1.39(2) . ?
C13 C18 1.402(19) . ?
C14 H14 0.9500 . ?
C14 C15 1.40(2) . ?
C15 H15 0.9500 . ?
C15 C16 1.37(2) . ?
C16 H16 0.9500 . ?
C16 C17 1.38(2) . ?
C17 H17 0.9500 . ?
C17 C18 1.36(2) . ?
C18 H18 0.9500 . ?
C19 C20 1.39(2) . ?
C19 C24 1.402(19) . ?
C20 H20 0.9500 . ?
C20 C21 1.38(2) . ?
C21 H21 0.9500 . ?
C21 C22 1.382(19) . ?
C22 H22 0.9500 . ?
C22 C23 1.41(2) . ?
C23 H23 0.9500 . ?
C23 C24 1.37(2) . ?
C24 H24 0.9500 . ?
C25 C26 1.384(19) . ?
C25 C30 1.388(18) . ?
C26 H26 0.9500 . ?
C26 C27 1.37(2) . ?
C27 H27 0.9500 . ?
C27 C28 1.39(2) . ?
C28 H28 0.9500 . ?
C28 C29 1.41(2) . ?
C29 H29 0.9500 . ?
C29 C30 1.38(2) . ?
C30 H30 0.9500 . ?
C31 C32 1.434(19) . ?
C31 C36 1.39(2) . ?
C32 H32 0.9500 . ?
C32 C33 1.384(19) . ?
C33 H33 0.9500 . ?
C33 C34 1.38(2) . ?
C34 H34 0.9500 . ?
C34 C35 1.38(2) . ?
C35 H35 0.9500 . ?
C35 C36 1.43(2) . ?
C36 H36 0.9500 . ?
C37 C38 1.510(19) . ?
C38 H38A 0.9800 . ?
C38 H38B 0.9800 . ?
C38 H38C 0.9800 . ?
C39 C40 1.47(2) . ?
C40 H40A 0.9800 . ?
C40 H40B 0.9800 . ?
C40 H40C 0.9800 . ?
Pd2 P3 2.255(4) . ?
Pd2 P4 2.288(4) . ?
Pd2 O5 2.058(10) . ?
Pd2 O7 2.068(10) . ?
P3 C41 1.821(13) . ?
P3 C47 1.822(15) . ?
P3 C53 1.827(15) . ?
P4 C59 1.809(14) . ?
P4 C65 1.824(15) . ?
P4 C71 1.809(15) . ?
O5 C77 1.293(19) . ?
O6 C77 1.238(19) . ?
O7 C79 1.280(17) . ?
O8 C79 1.260(17) . ?
C41 C42 1.396(18) . ?
C41 C46 1.39(2) . ?
C42 H42 0.9500 . ?
C42 C43 1.400(18) . ?
C43 H43 0.9500 . ?
C43 C44 1.37(2) . ?
C44 H44 0.9500 . ?
C44 C45 1.40(2) . ?
C45 H45 0.9500 . ?
C45 C46 1.440(19) . ?
C46 H46 0.9500 . ?
C47 C48 1.389(19) . ?
C47 C52 1.408(18) . ?
C48 H48 0.9500 . ?
C48 C49 1.39(2) . ?
C49 H49 0.9500 . ?
C49 C50 1.38(2) . ?
C50 H50 0.9500 . ?
C50 C51 1.37(2) . ?
C51 H51 0.9500 . ?
C51 C52 1.37(2) . ?
C52 H52 0.9500 . ?
C53 C54 1.375(18) . ?
C53 C58 1.41(2) . ?
C54 H54 0.9500 . ?
C54 C55 1.398(19) . ?
C55 H55 0.9500 . ?
C55 C56 1.40(2) . ?
C56 H56 0.9500 . ?
C56 C57 1.39(2) . ?
C57 H57 0.9500 . ?
C57 C58 1.373(19) . ?
C58 H58 0.9500 . ?
C59 C60 1.406(18) . ?
C59 C64 1.394(19) . ?
C60 H60 0.9500 . ?
C60 C61 1.396(19) . ?
C61 H61 0.9500 . ?
C61 C62 1.41(2) . ?
C62 H62 0.9500 . ?
C62 C63 1.37(2) . ?
C63 H63 0.9500 . ?
C63 C64 1.399(19) . ?
C64 H64 0.9500 . ?
C65 C66 1.385(19) . ?
C65 C70 1.392(19) . ?
C66 H66 0.9500 . ?
C66 C67 1.404(19) . ?
C67 H67 0.9500 . ?
C67 C68 1.40(2) . ?
C68 H68 0.9500 . ?
C68 C69 1.37(2) . ?
C69 H69 0.9500 . ?
C69 C70 1.41(2) . ?
C70 H70 0.9500 . ?
C71 C72 1.408(18) . ?
C71 C76 1.39(2) . ?
C72 H72 0.9500 . ?
C72 C73 1.36(2) . ?
C73 H73 0.9500 . ?
C73 C74 1.40(2) . ?
C74 H74 0.9500 . ?
C74 C75 1.36(2) . ?
C75 H75 0.9500 . ?
C75 C76 1.38(2) . ?
C76 H76 0.9500 . ?
C77 C78 1.51(2) . ?
C78 H78A 0.9800 . ?
C78 H78B 0.9800 . ?
C78 H78C 0.9800 . ?
C79 C80 1.50(2) . ?
C80 H80A 0.9800 . ?
C80 H80B 0.9800 . ?
C80 H80C 0.9800 . ?
O9 H9A 0.8699 . ?
O9 H9B 0.8700 . ?
O10 H10A 0.8700 . ?
O10 H10B 0.8700 . ?

loop_
_geom_torsion_atom_site_label_1
_geom_torsion_atom_site_label_2
_geom_torsion_atom_site_label_3
_geom_torsion_atom_site_label_4
_geom_torsion
_geom_torsion_site_symmetry_1
_geom_torsion_site_symmetry_2
_geom_torsion_site_symmetry_3
_geom_torsion_site_symmetry_4
_geom_torsion_publ_flag
Pd1 P1 C1 C2 -45.4(13) . . . . ?
Pd1 P1 C1 C6 139.0(11) . . . . ?
Pd1 P1 C7 C8 -28.6(13) . . . . ?
Pd1 P1 C7 C12 156.1(10) . . . . ?
Pd1 P1 C13 C14 94.4(11) . . . . ?
Pd1 P1 C13 C18 -82.2(12) . . . . ?
Pd1 P2 C19 C20 34.7(12) . . . . ?
Pd1 P2 C19 C24 -144.9(11) . . . . ?
Pd1 P2 C25 C26 -7.1(12) . . . . ?
Pd1 P2 C25 C30 -178.1(10) . . . . ?
Pd1 P2 C31 C32 82.8(11) . . . . ?
Pd1 P2 C31 C36 -93.2(11) . . . . ?
Pd1 O1 C37 O2 -2.1(18) . . . . ?
Pd1 O1 C37 C38 177.5(10) . . . . ?
Pd1 O3 C39 O4 -3.3(17) . . . . ?
Pd1 O3 C39 C40 -178.2(9) . . . . ?
P1 C1 C2 C3 -175.3(12) . . . . ?
P1 C1 C6 C5 175.9(11) . . . . ?
P1 C7 C8 C9 -174.7(12) . . . . ?
P1 C7 C12 C11 178.0(12) . . . . ?
P1 C13 C14 C15 -177.2(12) . . . . ?
P1 C13 C18 C17 177.7(10) . . . . ?
P2 C19 C20 C21 -178.0(11) . . . . ?
P2 C19 C24 C23 178.8(12) . . . . ?
P2 C25 C26 C27 -170.4(12) . . . . ?
P2 C25 C30 C29 170.5(11) . . . . ?
P2 C31 C32 C33 -178.0(11) . . . . ?
P2 C31 C36 C35 176.5(11) . . . . ?
C1 P1 C7 C8 91.9(13) . . . . ?
C1 P1 C7 C12 -83.4(12) . . . . ?
C1 P1 C13 C14 -31.3(13) . . . . ?
C1 P1 C13 C18 152.1(11) . . . . ?
C1 C2 C3 C4 0(2) . . . . ?
C2 C1 C6 C5 0(2) . . . . ?
C2 C3 C4 C5 -1(2) . . . . ?
C3 C4 C5 C6 1(2) . . . . ?
C4 C5 C6 C1 -1(2) . . . . ?
C6 C1 C2 C3 0(2) . . . . ?
C7 P1 C1 C2 -163.1(12) . . . . ?
C7 P1 C1 C6 21.3(14) . . . . ?
C7 P1 C13 C14 -141.2(11) . . . . ?
C7 P1 C13 C18 42.2(13) . . . . ?
C7 C8 C9 C10 -2(2) . . . . ?
C8 C7 C12 C11 2(2) . . . . ?
C8 C9 C10 C11 1(3) . . . . ?
C9 C10 C11 C12 2(2) . . . . ?
C10 C11 C12 C7 -4(2) . . . . ?
C12 C7 C8 C9 1(2) . . . . ?
C13 P1 C1 C2 85.6(13) . . . . ?
C13 P1 C1 C6 -90.1(13) . . . . ?
C13 P1 C7 C8 -160.2(12) . . . . ?
C13 P1 C7 C12 24.5(13) . . . . ?
C13 C14 C15 C16 0(2) . . . . ?
C14 C13 C18 C17 1(2) . . . . ?
C14 C15 C16 C17 0(2) . . . . ?
C15 C16 C17 C18 0(2) . . . . ?
C16 C17 C18 C13 -1(2) . . . . ?
C18 C13 C14 C15 -1(2) . . . . ?
C19 P2 C25 C26 -134.3(11) . . . . ?
C19 P2 C25 C30 54.7(13) . . . . ?
C19 P2 C31 C32 -154.3(11) . . . . ?
C19 P2 C31 C36 29.6(13) . . . . ?
C19 C20 C21 C22 -1(2) . . . . ?
C20 C19 C24 C23 -1(2) . . . . ?
C20 C21 C22 C23 0(2) . . . . ?
C21 C22 C23 C24 1(2) . . . . ?
C22 C23 C24 C19 0(2) . . . . ?
C24 C19 C20 C21 2(2) . . . . ?
C25 P2 C19 C20 160.4(10) . . . . ?
C25 P2 C19 C24 -19.2(15) . . . . ?
C25 P2 C31 C32 -36.4(12) . . . . ?
C25 P2 C31 C36 147.6(11) . . . . ?
C25 C26 C27 C28 0(2) . . . . ?
C26 C25 C30 C29 0(2) . . . . ?
C26 C27 C28 C29 -1(2) . . . . ?
C27 C28 C29 C30 2(2) . . . . ?
C28 C29 C30 C25 -1(2) . . . . ?
C30 C25 C26 C27 1(2) . . . . ?
C31 P2 C19 C20 -89.5(11) . . . . ?
C31 P2 C19 C24 90.9(13) . . . . ?
C31 P2 C25 C26 115.4(11) . . . . ?
C31 P2 C25 C30 -55.6(13) . . . . ?
C31 C32 C33 C34 2(2) . . . . ?
C32 C31 C36 C35 0(2) . . . . ?
C32 C33 C34 C35 -1(2) . . . . ?
C33 C34 C35 C36 -1(2) . . . . ?
C34 C35 C36 C31 1(2) . . . . ?
C36 C31 C32 C33 -1.9(19) . . . . ?
Pd2 P3 C41 C42 -86.4(11) . . . . ?
Pd2 P3 C41 C46 91.3(11) . . . . ?
Pd2 P3 C47 C48 12.1(12) . . . . ?
Pd2 P3 C47 C52 -173.7(10) . . . . ?
Pd2 P3 C53 C54 150.0(12) . . . . ?
Pd2 P3 C53 C58 -30.1(11) . . . . ?
Pd2 P4 C59 C60 87.8(11) . . . . ?
Pd2 P4 C59 C64 -89.5(10) . . . . ?
Pd2 P4 C65 C66 30.0(13) . . . . ?
Pd2 P4 C65 C70 -157.5(10) . . . . ?
Pd2 P4 C71 C72 -160.5(10) . . . . ?
Pd2 P4 C71 C76 23.0(12) . . . . ?
Pd2 O5 C77 O6 0(2) . . . . ?
Pd2 O5 C77 C78 179.5(9) . . . . ?
Pd2 O7 C79 O8 8.5(19) . . . . ?
Pd2 O7 C79 C80 -173.2(10) . . . . ?
P3 C41 C42 C43 179.9(11) . . . . ?
P3 C41 C46 C45 -179.0(11) . . . . ?
P3 C47 C48 C49 172.6(11) . . . . ?
P3 C47 C52 C51 -174.3(11) . . . . ?
P3 C53 C54 C55 -179.9(11) . . . . ?
P3 C53 C58 C57 179.6(11) . . . . ?
P4 C59 C60 C61 -176.3(10) . . . . ?
P4 C59 C64 C63 176.9(10) . . . . ?
P4 C65 C66 C67 173.7(12) . . . . ?
P4 C65 C70 C69 -173.5(12) . . . . ?
P4 C71 C72 C73 -177.6(11) . . . . ?
P4 C71 C76 C75 176.5(11) . . . . ?
C41 P3 C47 C48 -113.4(10) . . . . ?
C41 P3 C47 C52 60.8(13) . . . . ?
C41 P3 C53 C54 -85.6(14) . . . . ?
C41 P3 C53 C58 94.4(11) . . . . ?
C41 C42 C43 C44 -1(2) . . . . ?
C42 C41 C46 C45 -1(2) . . . . ?
C42 C43 C44 C45 -2(2) . . . . ?
C43 C44 C45 C46 3(2) . . . . ?
C44 C45 C46 C41 -1(2) . . . . ?
C46 C41 C42 C43 2(2) . . . . ?
C47 P3 C41 C42 36.2(12) . . . . ?
C47 P3 C41 C46 -146.0(11) . . . . ?
C47 P3 C53 C54 23.9(16) . . . . ?
C47 P3 C53 C58 -156.2(10) . . . . ?
C47 C48 C49 C50 4(2) . . . . ?
C48 C47 C52 C51 0(2) . . . . ?
C48 C49 C50 C51 -3(2) . . . . ?
C49 C50 C51 C52 1(2) . . . . ?
C50 C51 C52 C47 1(2) . . . . ?
C52 C47 C48 C49 -2.0(19) . . . . ?
C53 P3 C41 C42 153.7(11) . . . . ?
C53 P3 C41 C46 -28.5(13) . . . . ?
C53 P3 C47 C48 136.8(10) . . . . ?
C53 P3 C47 C52 -48.9(13) . . . . ?
C53 C54 C55 C56 1(2) . . . . ?
C54 C53 C58 C57 0(2) . . . . ?
C54 C55 C56 C57 -1(2) . . . . ?
C55 C56 C57 C58 1(2) . . . . ?
C56 C57 C58 C53 0(2) . . . . ?
C58 C53 C54 C55 0(2) . . . . ?
C59 P4 C65 C66 -99.5(12) . . . . ?
C59 P4 C65 C70 73.1(12) . . . . ?
C59 P4 C71 C72 -28.0(12) . . . . ?
C59 P4 C71 C76 155.4(11) . . . . ?
C59 C60 C61 C62 -0.2(19) . . . . ?
C60 C59 C64 C63 -0.6(19) . . . . ?
C60 C61 C62 C63 -1(2) . . . . ?
C61 C62 C63 C64 2(2) . . . . ?
C62 C63 C64 C59 -1(2) . . . . ?
C64 C59 C60 C61 1.1(19) . . . . ?
C65 P4 C59 C60 -149.4(11) . . . . ?
C65 P4 C59 C64 33.3(11) . . . . ?
C65 P4 C71 C72 78.8(12) . . . . ?
C65 P4 C71 C76 -97.8(12) . . . . ?
C65 C66 C67 C68 -1(2) . . . . ?
C66 C65 C70 C69 -1(2) . . . . ?
C66 C67 C68 C69 0(2) . . . . ?
C67 C68 C69 C70 0(2) . . . . ?
C68 C69 C70 C65 0(2) . . . . ?
C70 C65 C66 C67 1(2) . . . . ?
C71 P4 C59 C60 -37.9(12) . . . . ?
C71 P4 C59 C64 144.8(10) . . . . ?
C71 P4 C65 C66 149.7(12) . . . . ?
C71 P4 C65 C70 -37.8(13) . . . . ?
C71 C72 C73 C74 1(2) . . . . ?
C72 C71 C76 C75 0(2) . . . . ?
C72 C73 C74 C75 0(2) . . . . ?
C73 C74 C75 C76 -1(2) . . . . ?
C74 C75 C76 C71 1(2) . . . . ?
C76 C71 C72 C73 -1(2) . . . . ?
